data_4350586
loop_
_publ_author_name
'Cotton, F. Albert'
'Liu, Chun Y.'
'Murillo, Carlos A.'
'Zhao, Qinliang'

_publ_section_title
;
 An isomeric pair of fluoride-bridged cyclic dimolybdenum triads.
;
_journal_issue 23
_journal_name_full 'Inorganic chemistry'
_journal_page_first 9480
_journal_page_last 9486
_journal_paper_doi 10.1021/ic061525g
_journal_volume 45
_journal_year 2006
_chemical_formula_moiety '[MO2(C15H15N2O2)2]3F6.2CH2Cl2'
_chemical_formula_sum 'C92 H94 Cl4 F6 Mo6 N12 O12'
_chemical_formula_weight 2391.23
_chemical_name_common '[MO2(DAniF)2]3F6.2CH2Cl2'
_space_group_IT_number 2
_space_group_name_Hall '-P 1'
_space_group_name_H-M_alt 'P -1'
_symmetry_cell_setting triclinic
_symmetry_space_group_name_H-M 'P -1'
_atom_sites_solution_hydrogens geom
_atom_sites_solution_primary direct
_atom_sites_solution_secondary difmap
_audit_creation_method SHELXL-97
_cell_angle_alpha 76.605(3)
_cell_angle_beta 76.147(3)
_cell_angle_gamma 70.266(3)
_cell_formula_units_Z 2
_cell_length_a 14.146(2)
_cell_length_b 14.286(2)
_cell_length_c 26.043(4)
_cell_measurement_temperature 213(2)
_cell_volume 4743.9(12)
_computing_cell_refinement SAINT
_computing_data_collection SMART
_computing_data_reduction SAINT
_computing_molecular_graphics XP
_computing_publication_material XCIF
_computing_structure_refinement 'SHELXL-97 (Sheldrick, 1997)'
_computing_structure_solution 'SHELXS-97 (Sheldrick, 1990)'
_diffrn_ambient_temperature 213(2)
_diffrn_measured_fraction_theta_full 0.977
_diffrn_measured_fraction_theta_max 0.977
_diffrn_measurement_device_type 'BRUKER-SMART 1000'
_diffrn_measurement_method \w-scans
_diffrn_radiation_monochromator graphite
_diffrn_radiation_source 'normal-focus sealed tube'
_diffrn_radiation_type MoK\a
_diffrn_radiation_wavelength 0.71073
_diffrn_reflns_av_R_equivalents 0.0163
_diffrn_reflns_av_sigmaI/netI 0.0342
_diffrn_reflns_limit_h_max 17
_diffrn_reflns_limit_h_min -17
_diffrn_reflns_limit_k_max 16
_diffrn_reflns_limit_k_min -17
_diffrn_reflns_limit_l_max 23
_diffrn_reflns_limit_l_min -31
_diffrn_reflns_number 26060
_diffrn_reflns_theta_full 25.56
_diffrn_reflns_theta_max 25.56
_diffrn_reflns_theta_min 1.78
_diffrn_standards_number 0
_exptl_absorpt_coefficient_mu 0.960
_exptl_absorpt_correction_T_max 0.8694
_exptl_absorpt_correction_T_min 0.8239
_exptl_absorpt_correction_type multi-scan
_exptl_absorpt_process_details SADABS
_exptl_crystal_colour yellow
_exptl_crystal_density_diffrn 1.674
_exptl_crystal_density_method 'not measured'
_exptl_crystal_description block
_exptl_crystal_F_000 2400
_exptl_crystal_size_max 0.21
_exptl_crystal_size_mid 0.20
_exptl_crystal_size_min 0.15
_refine_diff_density_max 1.158
_refine_diff_density_min -1.111
_refine_diff_density_rms
'0.088 =============the end of compound 1=================== ============compound 2================================'
_refine_ls_extinction_method none
_refine_ls_goodness_of_fit_ref 1.059
_refine_ls_hydrogen_treatment noref
_refine_ls_matrix_type full
_refine_ls_number_parameters 1428
_refine_ls_number_reflns 17384
_refine_ls_number_restraints 153
_refine_ls_restrained_S_all 1.062
_refine_ls_R_factor_all 0.0525
_refine_ls_R_factor_gt 0.0374
_refine_ls_shift/su_max 0.002
_refine_ls_shift/su_mean 0.000
_refine_ls_structure_factor_coef Fsqd
_refine_ls_weighting_details 'calc w=1/[\s^2^(Fo^2^)+(0.0436P)^2^+8.1936P] where P=(Fo^2^+2Fc^2^)/3'
_refine_ls_weighting_scheme calc
_refine_ls_wR_factor_gt 0.0903
_refine_ls_wR_factor_ref 0.1018
_reflns_number_gt 13910
_reflns_number_total 17384
_reflns_threshold_expression >2sigma(I)
_cod_data_source_file ic061525gsi20060814_103725.cif
_cod_data_source_block xl
_cod_original_cell_volume 4744.0(14)
_cod_original_sg_symbol_H-M P-1
_cod_database_code 4350586

loop_
_symmetry_equiv_pos_as_xyz
'x, y, z'
'-x, -y, -z'

loop_
_atom_site_label
_atom_site_type_symbol
_atom_site_fract_x
_atom_site_fract_y
_atom_site_fract_z
_atom_site_U_iso_or_equiv
_atom_site_adp_type
_atom_site_occupancy
_atom_site_symmetry_multiplicity
_atom_site_calc_flag
_atom_site_refinement_flags
_atom_site_disorder_assembly
_atom_site_disorder_group
Mo1 Mo -0.05042(3) -1.45187(3) -0.305325(13) 0.02956(9) Uani 1 1 d . B .
Mo2 Mo 0.03797(3) -1.36208(3) -0.301168(14) 0.03027(9) Uani 1 1 d . B .
Mo3 Mo -0.30811(3) -1.22483(3) -0.273362(14) 0.02937(9) Uani 1 1 d . C .
Mo4 Mo -0.21801(3) -1.13628(3) -0.269500(14) 0.03075(9) Uani 1 1 d . C .
Mo5 Mo -0.21246(3) -1.32746(3) -0.140739(13) 0.02752(8) Uani 1 1 d . D .
Mo6 Mo -0.07757(3) -1.44672(3) -0.157091(13) 0.02759(8) Uani 1 1 d . D .
F1 F -0.20117(16) -1.35735(17) -0.29744(9) 0.0347(5) Uani 1 1 d . . .
F2 F -0.06640(17) -1.21851(17) -0.29524(9) 0.0380(6) Uani 1 1 d . . .
F3 F -0.30401(17) -1.31448(17) -0.19680(9) 0.0333(5) Uani 1 1 d . . .
F4 F -0.18042(18) -1.19970(17) -0.19256(9) 0.0356(5) Uani 1 1 d . . .
F5 F -0.09467(18) -1.49992(17) -0.22280(9) 0.0339(5) Uani 1 1 d . . .
F6 F 0.01790(17) -1.37567(17) -0.21734(9) 0.0337(5) Uani 1 1 d . . .
N1 N 0.0772(3) -1.5817(3) -0.30613(14) 0.0366(8) Uani 1 1 d . . .
N2 N 0.1718(3) -1.4845(3) -0.29948(14) 0.0351(8) Uani 1 1 d . . .
N3 N -0.0392(3) -1.4079(3) -0.38873(14) 0.0389(9) Uani 1 1 d . . .
N4 N 0.0645(3) -1.3181(3) -0.38485(14) 0.0393(9) Uani 1 1 d . . .
N5 N -0.3179(3) -1.1644(3) -0.35445(13) 0.0335(8) Uani 1 1 d . . .
N6 N -0.2251(3) -1.0652(2) -0.34847(14) 0.0345(8) Uani 1 1 d . . .
N7 N -0.4418(3) -1.1212(3) -0.24174(14) 0.0386(9) Uani 1 1 d . . .
N8 N -0.3443(3) -1.0284(3) -0.23571(15) 0.0418(9) Uani 1 1 d . . .
N9 N -0.1419(3) -1.5538(3) -0.10577(13) 0.0346(8) Uani 1 1 d . . .
N10 N -0.2877(2) -1.4262(3) -0.08999(13) 0.0335(8) Uani 1 1 d . . .
N11 N -0.0107(2) -1.4211(2) -0.09984(13) 0.0294(7) Uani 1 1 d . . .
N12 N -0.1564(2) -1.2938(2) -0.08170(13) 0.0308(7) Uani 1 1 d . . .
C10 C 0.1649(3) -1.5737(3) -0.30082(17) 0.0385(10) Uani 1 1 d . . .
H10 H 0.2219 -1.6312 -0.2980 0.046 Uiso 1 1 calc R . .
C11 C 0.0772(3) -1.6803(4) -0.30815(19) 0.0429(11) Uani 1 1 d . A .
C12 C -0.0027(4) -1.7152(4) -0.2807(2) 0.0523(13) Uani 1 1 d . . .
H12 H -0.0591 -1.6722 -0.2615 0.063 Uiso 1 1 calc R . .
C13 C -0.0028(4) -1.8122(4) -0.2805(2) 0.0611(15) Uani 1 1 d . A .
H13 H -0.0592 -1.8339 -0.2616 0.073 Uiso 1 1 calc R . .
C14 C 0.0782(4) -1.8762(4) -0.3074(3) 0.0639(17) Uani 1 1 d D . .
C15 C 0.1585(5) -1.8425(5) -0.3361(3) 0.078(2) Uani 1 1 d . A .
H15 H 0.2146 -1.8862 -0.3551 0.094 Uiso 1 1 calc R . .
C16 C 0.1579(4) -1.7448(4) -0.3376(2) 0.0636(16) Uani 1 1 d . . .
H16 H 0.2124 -1.7220 -0.3585 0.076 Uiso 1 1 calc R A .
O1A O 0.067(3) -1.9696(16) -0.305(2) 0.080(4) Uani 0.33(7) 1 d PD A 1
C17A C 0.000(3) -2.014(4) -0.265(2) 0.109(17) Uani 0.33(7) 1 d PD A 1
H17A H 0.0163 -2.0842 -0.2684 0.163 Uiso 0.33(7) 1 calc PR A 1
H17B H -0.0696 -1.9786 -0.2706 0.163 Uiso 0.33(7) 1 calc PR A 1
H17C H 0.0077 -2.0089 -0.2302 0.163 Uiso 0.33(7) 1 calc PR A 1
O1B O 0.097(2) -1.9767(8) -0.3104(11) 0.080(4) Uani 0.67(7) 1 d PD A 2
C17B C 0.0156(17) -2.0154(12) -0.2806(12) 0.079(6) Uani 0.67(7) 1 d PD A 2
H17D H 0.0276 -2.0823 -0.2880 0.118 Uiso 0.67(7) 1 calc PR A 2
H17E H -0.0484 -1.9713 -0.2908 0.118 Uiso 0.67(7) 1 calc PR A 2
H17F H 0.0126 -2.0190 -0.2426 0.118 Uiso 0.67(7) 1 calc PR A 2
C21 C 0.2677(3) -1.4784(3) -0.29438(16) 0.0353(9) Uani 1 1 d . . .
C22 C 0.2703(4) -1.4118(4) -0.2645(2) 0.0500(12) Uani 1 1 d . . .
H22 H 0.2086 -1.3690 -0.2490 0.060 Uiso 1 1 calc R . .
C23 C 0.3619(4) -1.4064(4) -0.2568(2) 0.0571(14) Uani 1 1 d . . .
H23 H 0.3619 -1.3601 -0.2363 0.069 Uiso 1 1 calc R . .
C24 C 0.4521(4) -1.4680(4) -0.2789(2) 0.0503(12) Uani 1 1 d D . .
C25 C 0.4513(4) -1.5332(4) -0.3105(2) 0.0545(13) Uani 1 1 d . . .
H25 H 0.5131 -1.5748 -0.3266 0.065 Uiso 1 1 calc R . .
C26 C 0.3601(3) -1.5372(4) -0.3184(2) 0.0486(12) Uani 1 1 d . . .
H26 H 0.3605 -1.5809 -0.3405 0.058 Uiso 1 1 calc R . .
O2 O 0.5469(3) -1.4710(3) -0.27310(16) 0.0687(11) Uani 1 1 d D . .
C27 C 0.5498(6) -1.4134(6) -0.2360(3) 0.103(3) Uani 1 1 d D . .
H27A H 0.6202 -1.4209 -0.2352 0.154 Uiso 1 1 calc R . .
H27B H 0.5167 -1.4371 -0.2006 0.154 Uiso 1 1 calc R . .
H27C H 0.5145 -1.3429 -0.2470 0.154 Uiso 1 1 calc R . .
C30 C 0.0146(3) -1.3449(4) -0.41345(17) 0.0426(11) Uani 1 1 d . B .
H30 H 0.0174 -1.3199 -0.4503 0.051 Uiso 1 1 calc R . .
C31A C -0.0992(4) -1.4464(6) -0.4185(2) 0.029(3) Uani 0.495(6) 1 d PG B 1
C32A C -0.0722(4) -1.4444(5) -0.4737(2) 0.034(2) Uani 0.495(6) 1 d PG B 1
H32A H -0.0124 -1.4287 -0.4924 0.041 Uiso 0.495(6) 1 calc PR B 1
C33A C -0.1337(5) -1.4656(5) -0.50105(16) 0.037(2) Uani 0.495(6) 1 d PG B 1
H33A H -0.1154 -1.4643 -0.5383 0.045 Uiso 0.495(6) 1 calc PR B 1
C34A C -0.2221(5) -1.4889(6) -0.4733(2) 0.039(3) Uani 0.495(6) 1 d PGD B 1
C35A C -0.2490(4) -1.4909(5) -0.4182(2) 0.039(2) Uani 0.495(6) 1 d PG B 1
H35A H -0.3088 -1.5066 -0.3995 0.047 Uiso 0.495(6) 1 calc PR B 1
C36A C -0.1876(5) -1.4697(5) -0.39084(16) 0.035(2) Uani 0.495(6) 1 d PG B 1
H36A H -0.2058 -1.4710 -0.3536 0.043 Uiso 0.495(6) 1 calc PR B 1
O3A O -0.2933(7) -1.5023(7) -0.4954(4) 0.049(3) Uiso 0.495(6) 1 d PD B 1
C37A C -0.2844(14) -1.477(2) -0.5530(5) 0.057(5) Uani 0.495(6) 1 d PD B 1
H37A H -0.3386 -1.4906 -0.5639 0.086 Uiso 0.495(6) 1 calc PR B 1
H37B H -0.2189 -1.5167 -0.5697 0.086 Uiso 0.495(6) 1 calc PR B 1
H37C H -0.2899 -1.4057 -0.5640 0.086 Uiso 0.495(6) 1 calc PR B 1
C31B C -0.1011(4) -1.4184(5) -0.4179(2) 0.027(3) Uani 0.505(6) 1 d PG B 2
C32B C -0.1462(5) -1.3473(4) -0.4582(2) 0.037(2) Uani 0.505(6) 1 d PG B 2
H32B H -0.1373 -1.2828 -0.4665 0.045 Uiso 0.505(6) 1 calc PR B 2
C33B C -0.2045(5) -1.3715(4) -0.4863(2) 0.041(2) Uani 0.505(6) 1 d PG B 2
H33B H -0.2350 -1.3234 -0.5135 0.050 Uiso 0.505(6) 1 calc PR B 2
C34B C -0.2177(5) -1.4668(5) -0.4740(2) 0.036(3) Uani 0.505(6) 1 d PGD B 2
C35B C -0.1725(5) -1.5379(4) -0.4336(3) 0.044(2) Uani 0.505(6) 1 d PG B 2
H35B H -0.1814 -1.6024 -0.4253 0.053 Uiso 0.505(6) 1 calc PR B 2
C36B C -0.1142(5) -1.5137(4) -0.4056(2) 0.038(2) Uani 0.505(6) 1 d PG B 2
H36B H -0.0837 -1.5617 -0.3783 0.046 Uiso 0.505(6) 1 calc PR B 2
O3B O -0.2669(8) -1.5073(7) -0.5016(4) 0.054(3) Uiso 0.505(6) 1 d PD B 2
C37B C -0.289(2) -1.446(2) -0.5519(8) 0.126(13) Uani 0.505(6) 1 d PD B 2
H37D H -0.3226 -1.4773 -0.5686 0.189 Uiso 0.505(6) 1 calc PR B 2
H37E H -0.2263 -1.4399 -0.5753 0.189 Uiso 0.505(6) 1 calc PR B 2
H37F H -0.3339 -1.3797 -0.5458 0.189 Uiso 0.505(6) 1 calc PR B 2
C41A C 0.1238(13) -1.2561(14) -0.4111(11) 0.0399(14) Uani 0.501(8) 1 d PG B 1
C42A C 0.1339(8) -1.1944(14) -0.3798(7) 0.043(3) Uani 0.501(8) 1 d PG B 1
H42A H 0.1030 -1.1985 -0.3435 0.052 Uiso 0.501(8) 1 calc PR B 1
C43A C 0.1896(11) -1.1267(14) -0.4023(9) 0.057(4) Uani 0.501(8) 1 d PG B 1
H43A H 0.1964 -1.0849 -0.3812 0.068 Uiso 0.501(8) 1 calc PR B 1
C44A C 0.2353(16) -1.1206(16) -0.4561(10) 0.062(2) Uani 0.501(8) 1 d PG B 1
C45A C 0.225(2) -1.182(2) -0.4873(7) 0.043(3) Uani 0.501(8) 1 d PG B 1
H45A H 0.2561 -1.1782 -0.5237 0.052 Uiso 0.501(8) 1 calc PR B 1
C46A C 0.1695(19) -1.2500(18) -0.4648(10) 0.034(3) Uani 0.501(8) 1 d PG B 1
H46A H 0.1627 -1.2918 -0.4860 0.041 Uiso 0.501(8) 1 calc PR B 1
O4A O 0.2719(8) -1.0432(9) -0.4854(5) 0.0501(18) Uani 0.501(8) 1 d P B 1
C47A C 0.2665(10) -0.9676(9) -0.4558(5) 0.065(3) Uani 0.501(8) 1 d P B 1
H47A H 0.3014 -0.9208 -0.4785 0.097 Uiso 0.501(8) 1 calc PR B 1
H47B H 0.2989 -0.9997 -0.4247 0.097 Uiso 0.501(8) 1 calc PR B 1
H47C H 0.1956 -0.9314 -0.4442 0.097 Uiso 0.501(8) 1 calc PR B 1
C41B C 0.1326(13) -1.2530(14) -0.4115(11) 0.0399(14) Uani 0.499(8) 1 d PG B 2
C42B C 0.1710(9) -1.2143(14) -0.3794(7) 0.043(3) Uani 0.499(8) 1 d PG B 2
H42B H 0.1572 -1.2318 -0.3419 0.052 Uiso 0.499(8) 1 calc PR B 2
C43B C 0.2300(10) -1.1498(14) -0.4028(9) 0.057(4) Uani 0.499(8) 1 d PG B 2
H43B H 0.2559 -1.1236 -0.3811 0.068 Uiso 0.499(8) 1 calc PR B 2
C44B C 0.2505(16) -1.1239(17) -0.4582(9) 0.062(2) Uani 0.499(8) 1 d PG B 2
C45B C 0.212(2) -1.163(2) -0.4903(7) 0.043(3) Uani 0.499(8) 1 d PG B 2
H45B H 0.2260 -1.1450 -0.5278 0.052 Uiso 0.499(8) 1 calc PR B 2
C46B C 0.1532(19) -1.2271(18) -0.4670(10) 0.034(3) Uani 0.499(8) 1 d PG B 2
H46B H 0.1272 -1.2532 -0.4887 0.041 Uiso 0.499(8) 1 calc PR B 2
O4B O 0.3208(8) -1.0673(9) -0.4822(5) 0.0501(18) Uani 0.499(8) 1 d P B 2
C47B C 0.3629(8) -1.0301(8) -0.4502(5) 0.057(3) Uani 0.499(8) 1 d P B 2
H47D H 0.4030 -0.9880 -0.4730 0.085 Uiso 0.499(8) 1 calc PR B 2
H47E H 0.4064 -1.0862 -0.4293 0.085 Uiso 0.499(8) 1 calc PR B 2
H47F H 0.3084 -0.9907 -0.4262 0.085 Uiso 0.499(8) 1 calc PR B 2
C50 C -0.2702(3) -1.0956(3) -0.37794(17) 0.0355(10) Uani 1 1 d . C 2
H50 H -0.2685 -1.0691 -0.4146 0.043 Uiso 1 1 calc R C 2
C51A C -0.3635(5) -1.2057(5) -0.3885(2) 0.037(4) Uani 0.513(6) 1 d PG C 1
C52A C -0.3326(4) -1.1958(5) -0.4438(2) 0.045(2) Uani 0.513(6) 1 d PG C 1
H52A H -0.2822 -1.1640 -0.4607 0.054 Uiso 0.513(6) 1 calc PR C 1
C53A C -0.3762(5) -1.2328(5) -0.47413(18) 0.045(2) Uani 0.513(6) 1 d PG C 1
H53A H -0.3553 -1.2261 -0.5115 0.054 Uiso 0.513(6) 1 calc PR C 1
C54A C -0.4508(5) -1.2797(5) -0.4491(2) 0.041(3) Uani 0.513(6) 1 d PG C 1
C55A C -0.4817(5) -1.2896(5) -0.3938(2) 0.038(3) Uani 0.513(6) 1 d PG C 1
H55A H -0.5321 -1.3214 -0.3769 0.046 Uiso 0.513(6) 1 calc PR C 1
C56A C -0.4381(5) -1.2526(6) -0.36351(18) 0.040(2) Uani 0.513(6) 1 d PG C 1
H56A H -0.4590 -1.2593 -0.3261 0.047 Uiso 0.513(6) 1 calc PR C 1
O5A O -0.4903(7) -1.3112(7) -0.4832(4) 0.051(2) Uani 0.513(6) 1 d P C 1
C57A C -0.545(2) -1.378(2) -0.4609(12) 0.056(6) Uani 0.513(6) 1 d P C 1
H57A H -0.5684 -1.3938 -0.4888 0.085 Uiso 0.513(6) 1 calc PR C 1
H57B H -0.6027 -1.3478 -0.4351 0.085 Uiso 0.513(6) 1 calc PR C 1
H57C H -0.5014 -1.4387 -0.4430 0.085 Uiso 0.513(6) 1 calc PR C 1
C51B C -0.3728(5) -1.1884(5) -0.3827(3) 0.026(3) Uani 0.487(6) 1 d PG C 2
C52B C -0.4244(5) -1.1203(4) -0.4218(3) 0.044(2) Uani 0.487(6) 1 d PG C 2
H52B H -0.4214 -1.0536 -0.4302 0.053 Uiso 0.487(6) 1 calc PR C 2
C53B C -0.4803(5) -1.1508(5) -0.4484(3) 0.055(3) Uani 0.487(6) 1 d PG C 2
H53B H -0.5152 -1.1048 -0.4748 0.066 Uiso 0.487(6) 1 calc PR C 2
C54B C -0.4847(6) -1.2495(5) -0.4359(3) 0.041(3) Uani 0.487(6) 1 d PG C 2
C55B C -0.4331(6) -1.3176(4) -0.3968(3) 0.038(3) Uani 0.487(6) 1 d PG C 2
H55B H -0.4361 -1.3843 -0.3884 0.046 Uiso 0.487(6) 1 calc PR C 2
C56B C -0.3772(5) -1.2871(5) -0.3702(3) 0.034(2) Uani 0.487(6) 1 d PG C 2
H56B H -0.3423 -1.3331 -0.3438 0.041 Uiso 0.487(6) 1 calc PR C 2
O5B O -0.5400(9) -1.2727(9) -0.4659(5) 0.069(3) Uani 0.487(6) 1 d P C 2
C57B C -0.565(3) -1.369(3) -0.4465(15) 0.079(10) Uani 0.487(6) 1 d P C 2
H57D H -0.6036 -1.3774 -0.4706 0.118 Uiso 0.487(6) 1 calc PR C 2
H57E H -0.6062 -1.3683 -0.4108 0.118 Uiso 0.487(6) 1 calc PR C 2
H57F H -0.5029 -1.4249 -0.4454 0.118 Uiso 0.487(6) 1 calc PR C 2
C61 C -0.1684(2) -0.99563(18) -0.37428(11) 0.0342(9) Uani 1 1 d G C .
C62 C -0.0814(2) -1.02214(16) -0.41272(12) 0.0456(11) Uani 1 1 d G . .
H62 H -0.0610 -1.0852 -0.4238 0.055 Uiso 1 1 calc R C .
C63 C -0.02443(19) -0.9554(2) -0.43479(11) 0.0471(12) Uani 1 1 d G C .
H63 H 0.0344 -0.9733 -0.4608 0.057 Uiso 1 1 calc R . .
C64 C -0.0545(2) -0.86210(18) -0.41842(12) 0.0396(10) Uani 1 1 d GD . .
C65 C -0.1416(2) -0.83559(16) -0.37998(11) 0.0396(10) Uani 1 1 d G C .
H65 H -0.1619 -0.7725 -0.3689 0.048 Uiso 1 1 calc R . .
C66 C -0.19850(18) -0.90235(19) -0.35791(10) 0.0389(10) Uani 1 1 d G . .
H66 H -0.2574 -0.8844 -0.3319 0.047 Uiso 1 1 calc R C .
O6A O 0.0103(17) -0.8059(17) -0.4439(9) 0.038(4) Uani 0.492(11) 1 d PD C 1
C67A C -0.0223(8) -0.7131(8) -0.4238(4) 0.043(3) Uani 0.492(11) 1 d P C 1
H67A H 0.0207 -0.6716 -0.4436 0.064 Uiso 0.492(11) 1 calc PR C 1
H67B H -0.0172 -0.7268 -0.3861 0.064 Uiso 0.492(11) 1 calc PR C 1
H67C H -0.0925 -0.6779 -0.4279 0.064 Uiso 0.492(11) 1 calc PR C 1
O6B O -0.0070(19) -0.7877(17) -0.4375(11) 0.053(6) Uani 0.508(11) 1 d PD C 2
C67B C 0.1011(8) -0.8216(8) -0.4681(5) 0.061(4) Uani 0.508(11) 1 d P C 2
H67D H 0.1301 -0.7660 -0.4772 0.092 Uiso 0.508(11) 1 calc PR C 2
H67E H 0.1002 -0.8430 -0.5006 0.092 Uiso 0.508(11) 1 calc PR C 2
H67F H 0.1421 -0.8774 -0.4459 0.092 Uiso 0.508(11) 1 calc PR C 2
C70 C -0.4353(4) -1.0407(4) -0.22767(18) 0.0448(11) Uani 1 1 d . C .
H70 H -0.4937 -0.9937 -0.2124 0.054 Uiso 1 1 calc R . .
C71 C -0.54023(18) -1.1379(2) -0.23012(12) 0.0438(11) Uani 1 1 d G C .
C72 C -0.5724(2) -1.1901(3) -0.18052(11) 0.0586(15) Uani 1 1 d G . .
H72 H -0.5305 -1.2132 -0.1543 0.070 Uiso 1 1 calc R C .
C73 C -0.6664(2) -1.2080(3) -0.16971(11) 0.0680(17) Uani 1 1 d G C .
H73 H -0.6882 -1.2433 -0.1362 0.082 Uiso 1 1 calc R . .
C74 C -0.7283(2) -1.1738(3) -0.20851(15) 0.0602(15) Uani 1 1 d G . .
C75 C -0.6962(2) -1.1216(3) -0.25811(13) 0.0676(16) Uani 1 1 d G C .
H75 H -0.7380 -1.0985 -0.2843 0.081 Uiso 1 1 calc R . .
C76 C -0.6021(2) -1.1037(2) -0.26891(10) 0.0560(14) Uani 1 1 d G . .
H76 H -0.5804 -1.0684 -0.3025 0.067 Uiso 1 1 calc R C .
O7 O -0.8219(3) -1.1883(3) -0.2026(2) 0.0848(14) Uani 1 1 d D C 1
C77 C -0.8557(5) -1.2483(6) -0.1549(3) 0.096(2) Uani 1 1 d D C 1
H77A H -0.9225 -1.2519 -0.1559 0.145 Uiso 1 1 calc R C 1
H77B H -0.8599 -1.2185 -0.1242 0.145 Uiso 1 1 calc R C 1
H77C H -0.8079 -1.3157 -0.1519 0.145 Uiso 1 1 calc R C 1
C81A C -0.3473(10) -0.9381(7) -0.2244(8) 0.039(4) Uani 0.549(7) 1 d PG C 1
C82A C -0.2692(8) -0.9436(6) -0.1989(7) 0.050(4) Uani 0.549(7) 1 d PG C 1
H82A H -0.2236 -1.0065 -0.1880 0.060 Uiso 0.549(7) 1 calc PR C 1
C83A C -0.2585(7) -0.8560(7) -0.1897(4) 0.066(4) Uani 0.549(7) 1 d PG C 1
H83A H -0.2057 -0.8597 -0.1725 0.080 Uiso 0.549(7) 1 calc PR C 1
C84A C -0.3259(8) -0.7629(6) -0.2059(4) 0.053(4) Uani 0.549(7) 1 d PG C 1
C85A C -0.4040(8) -0.7574(6) -0.2313(5) 0.058(4) Uani 0.549(7) 1 d PG C 1
H85A H -0.4496 -0.6944 -0.2422 0.069 Uiso 0.549(7) 1 calc PR C 1
C86A C -0.4147(9) -0.8450(9) -0.2405(6) 0.053(4) Uani 0.549(7) 1 d PG C 1
H86A H -0.4675 -0.8413 -0.2577 0.063 Uiso 0.549(7) 1 calc PR C 1
O8A O -0.3205(7) -0.6726(6) -0.1982(4) 0.096(2) Uani 0.549(7) 1 d PD C 1
C87A C -0.2460(10) -0.6804(11) -0.1678(7) 0.104(4) Uani 0.549(7) 1 d PD C 1
H87A H -0.2474 -0.6134 -0.1650 0.155 Uiso 0.549(7) 1 calc PR C 1
H87B H -0.1789 -0.7154 -0.1854 0.155 Uiso 0.549(7) 1 calc PR C 1
H87C H -0.2610 -0.7176 -0.1322 0.155 Uiso 0.549(7) 1 calc PR C 1
C81B C -0.3188(11) -0.9416(7) -0.2221(9) 0.034(4) Uani 0.451(7) 1 d PG C 2
C82B C -0.2336(11) -0.9589(6) -0.1994(8) 0.057(5) Uani 0.451(7) 1 d PG C 2
H82B H -0.1926 -1.0252 -0.1900 0.069 Uiso 0.451(7) 1 calc PR C 2
C83B C -0.2092(9) -0.8782(9) -0.1906(6) 0.069(5) Uani 0.451(7) 1 d PG C 2
H83B H -0.1516 -0.8899 -0.1753 0.083 Uiso 0.451(7) 1 calc PR C 2
C84B C -0.2698(9) -0.7801(7) -0.2045(6) 0.061(4) Uani 0.451(7) 1 d PG C 2
C85B C -0.3550(9) -0.7628(6) -0.2272(6) 0.045(4) Uani 0.451(7) 1 d PG C 2
H85B H -0.3960 -0.6965 -0.2366 0.054 Uiso 0.451(7) 1 calc PR C 2
C86B C -0.3795(10) -0.8435(8) -0.2360(6) 0.040(3) Uani 0.451(7) 1 d PG C 2
H86B H -0.4370 -0.8318 -0.2513 0.048 Uiso 0.451(7) 1 calc PR C 2
O8B O -0.2331(9) -0.7103(7) -0.1991(6) 0.096(2) Uani 0.451(7) 1 d PD C 2
C87B C -0.2770(12) -0.6079(10) -0.2195(8) 0.104(4) Uani 0.451(7) 1 d PD C 2
H87D H -0.2416 -0.5672 -0.2113 0.155 Uiso 0.451(7) 1 calc PR C 2
H87E H -0.3484 -0.5866 -0.2031 0.155 Uiso 0.451(7) 1 calc PR C 2
H87F H -0.2714 -0.5996 -0.2580 0.155 Uiso 0.451(7) 1 calc PR C 2
C91A C -0.1071(7) -1.6586(4) -0.0981(3) 0.030(3) Uani 0.423(4) 1 d PG D 1
C92A C -0.1556(6) -1.7201(6) -0.1088(4) 0.064(4) Uani 0.423(4) 1 d PG D 1
H92A H -0.2163 -1.6912 -0.1229 0.076 Uiso 0.423(4) 1 calc PR D 1
C93A C -0.1145(7) -1.8243(5) -0.0986(4) 0.064(4) Uani 0.423(4) 1 d PG D 1
H93A H -0.1473 -1.8659 -0.1057 0.077 Uiso 0.423(4) 1 calc PR D 1
C94A C -0.0247(7) -1.8670(4) -0.0777(4) 0.061(4) Uani 0.423(4) 1 d PG D 1
C95A C 0.0239(6) -1.8055(7) -0.0671(4) 0.064(5) Uani 0.423(4) 1 d PG D 1
H95A H 0.0845 -1.8344 -0.0530 0.077 Uiso 0.423(4) 1 calc PR D 1
C96A C -0.0173(7) -1.7013(6) -0.0773(4) 0.056(3) Uiso 0.423(4) 1 d PG D 1
H96A H 0.0155 -1.6597 -0.0701 0.067 Uiso 0.423(4) 1 calc PR D 1
O9A O 0.0201(10) -1.9698(8) -0.0656(6) 0.098(2) Uani 0.423(4) 1 d P D 1
C97A C -0.0397(17) -2.0319(10) -0.0706(9) 0.117(8) Uani 0.423(4) 1 d P D 1
H97A H -0.0023 -2.1026 -0.0621 0.176 Uiso 0.423(4) 1 calc PR D 1
H97B H -0.0523 -2.0175 -0.1071 0.176 Uiso 0.423(4) 1 calc PR D 1
H97C H -0.1043 -2.0169 -0.0461 0.176 Uiso 0.423(4) 1 calc PR D 1
C91B C -0.0728(5) -1.6585(3) -0.0956(2) 0.032(2) Uani 0.577(4) 1 d PG D 2
C92B C -0.0195(6) -1.7069(5) -0.13906(19) 0.077(4) Uani 0.577(4) 1 d PG D 2
H92B H -0.0241 -1.6722 -0.1742 0.093 Uiso 0.577(4) 1 calc PR D 2
C93B C 0.0406(6) -1.8068(5) -0.1306(3) 0.109(5) Uani 0.577(4) 1 d PG D 2
H93B H 0.0767 -1.8396 -0.1600 0.131 Uiso 0.577(4) 1 calc PR D 2
C94B C 0.0474(5) -1.8582(4) -0.0787(3) 0.066(3) Uani 0.577(4) 1 d PG D 2
C95B C -0.0058(5) -1.8097(4) -0.0352(2) 0.061(3) Uani 0.577(4) 1 d PG D 2
H95B H -0.0012 -1.8445 -0.0001 0.074 Uiso 0.577(4) 1 calc PR D 2
C96B C -0.0659(5) -1.7099(4) -0.0437(2) 0.048(2) Uani 0.577(4) 1 d PG D 2
H96B H -0.1020 -1.6771 -0.0142 0.058 Uiso 0.577(4) 1 calc PR D 2
O9B O 0.1022(7) -1.9584(5) -0.0638(4) 0.098(2) Uani 0.577(4) 1 d PD D 2
C97B C 0.1300(18) -2.0247(16) -0.0989(9) 0.197(10) Uiso 0.577(4) 1 d PD D 2
H97D H 0.1650 -2.0913 -0.0818 0.295 Uiso 0.577(4) 1 calc PR D 2
H97E H 0.1752 -2.0031 -0.1304 0.295 Uiso 0.577(4) 1 calc PR D 2
H97F H 0.0696 -2.0268 -0.1095 0.295 Uiso 0.577(4) 1 calc PR D 2
C100 C -0.2381(4) -1.5243(3) -0.08250(17) 0.0390(10) Uani 1 1 d . D .
H100 H -0.2707 -1.5712 -0.0612 0.047 Uiso 1 1 calc R . .
C101 C -0.3973(6) -1.3814(12) -0.0692(7) 0.032(3) Uani 0.599(7) 1 d PG D 1
C102 C -0.4694(8) -1.4264(8) -0.0709(6) 0.041(3) Uani 0.599(7) 1 d PG D 1
H102 H -0.4491 -1.4849 -0.0863 0.049 Uiso 0.599(7) 1 calc PR D 1
C103 C -0.5714(7) -1.3848(8) -0.0496(4) 0.048(4) Uani 0.599(7) 1 d PG D 1
H103 H -0.6201 -1.4152 -0.0508 0.058 Uiso 0.599(7) 1 calc PR D 1
C104 C -0.6013(6) -1.2982(8) -0.0267(4) 0.052(3) Uani 0.599(7) 1 d PG D 1
C105 C -0.5292(8) -1.2532(7) -0.0251(5) 0.054(3) Uani 0.599(7) 1 d PG D 1
H105 H -0.5494 -1.1946 -0.0096 0.065 Uiso 0.599(7) 1 calc PR D 1
C106 C -0.4272(7) -1.2948(11) -0.0463(7) 0.042(3) Uani 0.599(7) 1 d PG D 1
H106 H -0.3784 -1.2643 -0.0452 0.051 Uiso 0.599(7) 1 calc PR D 1
O10A O -0.7032(5) -1.2626(6) -0.0066(3) 0.0696(19) Uani 0.599(7) 1 d P D 1
C107 C -0.7343(8) -1.1772(12) 0.0217(7) 0.131(7) Uani 0.599(7) 1 d P D 1
H10A H -0.8076 -1.1581 0.0338 0.197 Uiso 0.599(7) 1 calc PR D 1
H10B H -0.7157 -1.1207 -0.0022 0.197 Uiso 0.599(7) 1 calc PR D 1
H10C H -0.7004 -1.1959 0.0525 0.197 Uiso 0.599(7) 1 calc PR D 1
C131 C -0.3919(8) -1.4061(16) -0.0708(12) 0.033(5) Uani 0.401(7) 1 d PG D 2
C132 C -0.4534(11) -1.4586(12) -0.0778(9) 0.041(4) Uani 0.401(7) 1 d PG D 2
H132 H -0.4236 -1.5194 -0.0915 0.050 Uiso 0.401(7) 1 calc PR D 2
C133 C -0.5589(11) -1.4211(11) -0.0646(6) 0.048(5) Uani 0.401(7) 1 d PG D 2
H133 H -0.6004 -1.4566 -0.0693 0.057 Uiso 0.401(7) 1 calc PR D 2
C134 C -0.6029(8) -1.3312(11) -0.0443(6) 0.041(5) Uani 0.401(7) 1 d PG D 2
C135 C -0.5414(11) -1.2787(9) -0.0373(6) 0.042(4) Uani 0.401(7) 1 d PG D 2
H135 H -0.5712 -1.2179 -0.0236 0.050 Uiso 0.401(7) 1 calc PR D 2
C136 C -0.4359(11) -1.3162(14) -0.0505(10) 0.037(4) Uani 0.401(7) 1 d PG D 2
H136 H -0.3943 -1.2807 -0.0458 0.044 Uiso 0.401(7) 1 calc PR D 2
O10B O -0.7091(7) -1.2986(8) -0.0333(5) 0.0696(19) Uani 0.401(7) 1 d PD D 2
C137 C -0.7553(12) -1.1962(11) -0.0265(9) 0.092(7) Uani 0.401(7) 1 d PD D 2
H13A H -0.8289 -1.1816 -0.0190 0.138 Uiso 0.401(7) 1 calc PR D 2
H13B H -0.7356 -1.1528 -0.0591 0.138 Uiso 0.401(7) 1 calc PR D 2
H13C H -0.7329 -1.1842 0.0031 0.138 Uiso 0.401(7) 1 calc PR D 2
C110 C -0.0629(3) -1.3455(3) -0.07300(16) 0.0308(9) Uani 1 1 d . D 2
H110 H -0.0342 -1.3292 -0.0485 0.037 Uiso 1 1 calc R D 2
C111 C 0.0913(3) -1.4747(3) -0.09245(16) 0.0308(9) Uani 1 1 d . D 2
C112 C 0.2271(3) -1.5351(3) -0.04109(19) 0.0434(11) Uani 1 1 d . D 2
H112 H 0.2497 -1.5417 -0.0089 0.052 Uiso 1 1 calc R D 2
C113 C 0.2621(4) -1.5671(4) -0.1307(2) 0.0564(14) Uani 1 1 d . D 2
H113 H 0.3078 -1.5955 -0.1597 0.068 Uiso 1 1 calc R D 2
C114 C 0.2950(3) -1.5744(4) -0.0839(2) 0.0484(12) Uani 1 1 d D D 2
C115 C 0.1606(3) -1.5172(4) -0.13461(18) 0.0448(11) Uani 1 1 d . D 2
H115 H 0.1381 -1.5122 -0.1666 0.054 Uiso 1 1 calc R D 2
C116 C 0.1261(3) -1.4862(3) -0.04495(17) 0.0360(9) Uani 1 1 d . D 2
H116 H 0.0804 -1.4604 -0.0153 0.043 Uiso 1 1 calc R D 2
O11 O 0.3938(3) -1.6217(3) -0.07524(17) 0.0757(12) Uani 1 1 d D D 2
C117 C 0.4640(4) -1.6712(6) -0.1161(3) 0.095(2) Uani 1 1 d D D 2
H11A H 0.5303 -1.7013 -0.1053 0.142 Uiso 1 1 calc R D 2
H11B H 0.4694 -1.6228 -0.1488 0.142 Uiso 1 1 calc R D 2
H11C H 0.4406 -1.7234 -0.1223 0.142 Uiso 1 1 calc R D 2
C121 C -0.214(2) -1.2122(19) -0.0508(17) 0.0355(12) Uani 0.506(18) 1 d PG D 1
C122 C -0.2666(19) -1.120(2) -0.0775(12) 0.034(3) Uani 0.506(18) 1 d PG D 1
H122 H -0.2609 -1.1096 -0.1150 0.041 Uiso 0.506(18) 1 calc PR D 1
C123 C -0.3276(17) -1.0434(18) -0.0489(12) 0.042(3) Uani 0.506(18) 1 d PG D 1
H123 H -0.3632 -0.9812 -0.0670 0.051 Uiso 0.506(18) 1 calc PR D 1
C124 C -0.336(2) -1.059(3) 0.0065(12) 0.052(3) Uani 0.506(18) 1 d PGD D 1
C125 C -0.283(3) -1.151(3) 0.0333(12) 0.046(2) Uani 0.506(18) 1 d PG D 1
H125 H -0.2891 -1.1614 0.0707 0.055 Uiso 0.506(18) 1 calc PR D 1
C126 C -0.222(2) -1.228(3) 0.0046(17) 0.034(3) Uani 0.506(18) 1 d PG D 1
H126 H -0.1868 -1.2898 0.0227 0.041 Uiso 0.506(18) 1 calc PR D 1
O12A O -0.411(5) -0.990(3) 0.0360(6) 0.078(5) Uani 0.506(18) 1 d PD D 1
C127 C -0.4341(11) -1.0118(10) 0.0930(5) 0.0530(19) Uiso 0.506(18) 1 d PD D 1
H12A H -0.4951 -0.9608 0.1060 0.080 Uiso 0.506(18) 1 calc PR D 1
H12B H -0.3774 -1.0120 0.1080 0.080 Uiso 0.506(18) 1 calc PR D 1
H12C H -0.4453 -1.0775 0.1039 0.080 Uiso 0.506(18) 1 calc PR D 1
C141 C -0.215(2) -1.217(2) -0.0507(17) 0.0355(12) Uani 0.494(18) 1 d PG D 2
C142 C -0.287(2) -1.135(2) -0.0735(12) 0.034(3) Uani 0.494(18) 1 d PG D 2
H142 H -0.2925 -1.1289 -0.1095 0.041 Uiso 0.494(18) 1 calc PR D 2
C143 C -0.3508(18) -1.0621(19) -0.0432(12) 0.042(3) Uani 0.494(18) 1 d PG D 2
H143 H -0.3997 -1.0066 -0.0586 0.051 Uiso 0.494(18) 1 calc PR D 2
C144 C -0.343(2) -1.071(3) 0.0100(12) 0.052(3) Uani 0.494(18) 1 d PGD D 2
C145 C -0.270(3) -1.153(4) 0.0328(12) 0.046(2) Uani 0.494(18) 1 d PG D 2
H145 H -0.2647 -1.1596 0.0688 0.055 Uiso 0.494(18) 1 calc PR D 2
C146 C -0.206(2) -1.226(3) 0.0025(18) 0.034(3) Uani 0.494(18) 1 d PG D 2
H146 H -0.1576 -1.2820 0.0179 0.041 Uiso 0.494(18) 1 calc PR D 2
O12B O -0.399(5) -0.984(3) 0.0316(6) 0.078(5) Uani 0.494(18) 1 d PD D 2
C147 C -0.4034(11) -0.9900(10) 0.0874(5) 0.0530(19) Uiso 0.494(18) 1 d PD D 2
H14A H -0.4694 -0.9483 0.1027 0.080 Uiso 0.494(18) 1 calc PR D 2
H14B H -0.3501 -0.9662 0.0924 0.080 Uiso 0.494(18) 1 calc PR D 2
H14C H -0.3936 -1.0594 0.1052 0.080 Uiso 0.494(18) 1 calc PR D 2
Cl1A Cl 0.4274(7) -1.8472(7) -0.3846(9) 0.220(8) Uani 0.46(2) 1 d PD E 1
C1SA C 0.5538(12) -1.8392(16) -0.4061(16) 0.164(17) Uani 0.46(2) 1 d PD E 1
H1S1 H 0.5757 -1.8454 -0.4441 0.197 Uiso 0.46(2) 1 calc PR E 1
H1S2 H 0.5999 -1.8950 -0.3858 0.197 Uiso 0.46(2) 1 calc PR E 1
Cl2A Cl 0.5614(5) -1.7226(6) -0.3966(4) 0.076(2) Uani 0.46(2) 1 d PD E 1
Cl1B Cl 0.4476(8) -1.8691(11) -0.3713(4) 0.227(7) Uani 0.54(2) 1 d PD E 2
C1SB C 0.5493(10) -1.8333(10) -0.4079(6) 0.055(4) Uiso 0.54(2) 1 d PD E 2
H1S3 H 0.5473 -1.8223 -0.4462 0.066 Uiso 0.54(2) 1 calc PR E 2
H1S4 H 0.6127 -1.8858 -0.4009 0.066 Uiso 0.54(2) 1 calc PR E 2
Cl2B Cl 0.5442(13) -1.7242(9) -0.3897(6) 0.204(7) Uani 0.54(2) 1 d PD E 2
Cl3A Cl 0.2695(15) -1.9016(14) -0.2159(8) 0.1746(19) Uiso 0.20 1 d PD F 1
C2SA C 0.235(2) -1.776(4) -0.204(5) 0.321(19) Uiso 0.20 1 d PD F 1
H2S1 H 0.2050 -1.7734 -0.1660 0.385 Uiso 0.20 1 calc PR F 1
H2S2 H 0.1831 -1.7322 -0.2253 0.385 Uiso 0.20 1 calc PR F 1
Cl4A Cl 0.3426(15) -1.7292(13) -0.2207(8) 0.183(2) Uiso 0.20 1 d PD F 1
Cl3C Cl 0.3744(13) -1.8376(14) -0.2788(7) 0.1746(19) Uiso 0.20 1 d PD E 2
C2SC C 0.298(9) -1.871(4) -0.217(3) 0.321(19) Uiso 0.20 1 d PD E 2
H2S3 H 0.3392 -1.9286 -0.1953 0.385 Uiso 0.20 1 calc PR E 2
H2S4 H 0.2428 -1.8910 -0.2239 0.385 Uiso 0.20 1 calc PR E 2
Cl4C Cl 0.2430(16) -1.7686(16) -0.1800(7) 0.183(2) Uiso 0.20 1 d PD E 2
Cl4B Cl 0.3067(6) -1.7877(6) -0.2004(3) 0.183(2) Uiso 0.60 1 d PD G 3
C2SB C 0.212(2) -1.8293(18) -0.2150(12) 0.321(19) Uiso 0.60 1 d PD G 3
H2S5 H 0.2294 -1.8386 -0.2526 0.385 Uiso 0.60 1 calc PR G 3
H2S6 H 0.1460 -1.7775 -0.2099 0.385 Uiso 0.60 1 calc PR G 3
Cl3B Cl 0.2034(5) -1.9448(5) -0.1729(3) 0.1746(19) Uiso 0.60 1 d PD G 3

loop_
_atom_site_aniso_label
_atom_site_aniso_U_11
_atom_site_aniso_U_22
_atom_site_aniso_U_33
_atom_site_aniso_U_23
_atom_site_aniso_U_13
_atom_site_aniso_U_12
Mo1 0.02771(18) 0.03533(19) 0.02201(18) -0.00715(14) -0.00304(13) -0.00409(14)
Mo2 0.02806(18) 0.03507(19) 0.02279(18) -0.00511(14) -0.00057(14) -0.00565(14)
Mo3 0.02775(18) 0.03091(19) 0.02425(18) -0.00214(14) -0.00420(14) -0.00401(14)
Mo4 0.03401(19) 0.02894(18) 0.02537(18) -0.00293(14) -0.00450(14) -0.00593(14)
Mo5 0.02905(18) 0.03136(18) 0.02057(17) -0.00477(14) -0.00345(13) -0.00730(14)
Mo6 0.03078(18) 0.02973(18) 0.02177(17) -0.00617(14) -0.00470(13) -0.00708(14)
F1 0.0295(12) 0.0347(13) 0.0331(13) -0.0072(10) -0.0032(10) -0.0015(10)
F2 0.0369(13) 0.0356(13) 0.0336(13) -0.0037(10) -0.0022(10) -0.0049(10)
F3 0.0348(12) 0.0405(13) 0.0263(12) -0.0013(10) -0.0086(10) -0.0138(10)
F4 0.0457(14) 0.0341(13) 0.0278(12) -0.0034(10) -0.0066(10) -0.0140(11)
F5 0.0450(13) 0.0385(13) 0.0213(11) -0.0061(10) -0.0057(10) -0.0160(11)
F6 0.0343(12) 0.0415(13) 0.0249(12) -0.0056(10) -0.0023(10) -0.0127(10)
N1 0.0342(19) 0.039(2) 0.036(2) -0.0146(16) -0.0089(16) -0.0029(15)
N2 0.0304(18) 0.041(2) 0.0307(19) -0.0091(16) -0.0057(15) -0.0044(15)
N3 0.0323(19) 0.055(2) 0.0241(18) -0.0064(16) -0.0024(15) -0.0074(17)
N4 0.0328(19) 0.051(2) 0.0261(19) -0.0037(16) -0.0002(15) -0.0075(17)
N5 0.0335(18) 0.0343(19) 0.0273(18) 0.0000(15) -0.0050(15) -0.0070(15)
N6 0.041(2) 0.0295(18) 0.0307(19) -0.0013(15) -0.0068(16) -0.0092(15)
N7 0.0286(18) 0.043(2) 0.034(2) -0.0050(16) -0.0021(15) -0.0002(15)
N8 0.051(2) 0.032(2) 0.034(2) -0.0078(16) -0.0029(17) -0.0033(17)
N9 0.049(2) 0.0323(19) 0.0229(18) -0.0048(14) -0.0043(16) -0.0140(16)
N10 0.0317(18) 0.047(2) 0.0239(18) -0.0045(15) -0.0021(14) -0.0177(16)
N11 0.0292(17) 0.0332(18) 0.0259(17) -0.0092(14) -0.0042(14) -0.0069(14)
N12 0.0343(18) 0.0335(18) 0.0261(18) -0.0095(14) -0.0045(14) -0.0098(15)
C10 0.038(2) 0.041(3) 0.034(2) -0.0152(19) -0.0106(19) -0.0002(19)
C11 0.036(2) 0.047(3) 0.048(3) -0.022(2) -0.019(2) 0.002(2)
C12 0.051(3) 0.045(3) 0.058(3) -0.023(2) -0.006(2) -0.004(2)
C13 0.061(3) 0.053(3) 0.080(4) -0.028(3) -0.019(3) -0.015(3)
C14 0.052(3) 0.052(3) 0.101(5) -0.040(3) -0.038(3) 0.002(3)
C15 0.057(4) 0.074(4) 0.109(5) -0.063(4) -0.019(4) 0.007(3)
C16 0.048(3) 0.069(4) 0.077(4) -0.043(3) -0.007(3) -0.004(3)
O1A 0.037(10) 0.053(3) 0.166(7) -0.064(3) -0.041(8) 0.015(4)
C17A 0.09(2) 0.07(3) 0.14(3) 0.00(2) 0.01(2) -0.025(18)
O1B 0.037(10) 0.053(3) 0.166(7) -0.064(3) -0.041(8) 0.015(4)
C17B 0.073(10) 0.031(7) 0.156(15) -0.035(8) -0.082(10) 0.008(6)
C21 0.033(2) 0.042(2) 0.027(2) -0.0072(18) -0.0071(17) -0.0053(18)
C22 0.047(3) 0.055(3) 0.051(3) -0.023(2) 0.005(2) -0.019(2)
C23 0.062(3) 0.067(4) 0.057(3) -0.028(3) 0.001(3) -0.036(3)
C24 0.049(3) 0.059(3) 0.049(3) -0.003(2) -0.020(2) -0.021(2)
C25 0.035(3) 0.065(3) 0.062(3) -0.021(3) -0.016(2) -0.002(2)
C26 0.040(3) 0.061(3) 0.046(3) -0.026(2) -0.013(2) -0.002(2)
O2 0.061(2) 0.084(3) 0.078(3) -0.007(2) -0.034(2) -0.031(2)
C27 0.107(6) 0.166(8) 0.083(5) -0.025(5) -0.018(4) -0.097(6)
C30 0.034(2) 0.064(3) 0.020(2) -0.004(2) -0.0007(18) -0.007(2)
C31A 0.036(6) 0.025(6) 0.024(6) -0.010(4) -0.008(5) 0.000(4)
C32A 0.034(5) 0.041(5) 0.031(5) -0.014(4) -0.002(4) -0.012(4)
C33A 0.040(5) 0.040(5) 0.033(5) -0.011(4) -0.011(4) -0.008(4)
C34A 0.053(9) 0.041(6) 0.032(7) -0.013(5) -0.008(6) -0.020(6)
C35A 0.037(5) 0.045(5) 0.037(5) -0.007(4) -0.006(4) -0.015(4)
C36A 0.039(5) 0.042(5) 0.029(5) -0.009(4) 0.000(4) -0.018(4)
C37A 0.048(8) 0.086(12) 0.036(8) 0.001(6) -0.008(6) -0.026(7)
C31B 0.029(6) 0.030(6) 0.019(5) -0.006(4) 0.000(4) -0.008(4)
C32B 0.036(5) 0.038(5) 0.036(5) -0.001(4) -0.007(4) -0.011(4)
C33B 0.040(5) 0.052(6) 0.032(5) 0.006(4) -0.016(4) -0.016(4)
C34B 0.029(7) 0.042(6) 0.040(8) -0.002(5) -0.014(6) -0.012(5)
C35B 0.055(6) 0.045(5) 0.038(5) 0.003(4) -0.010(5) -0.027(5)
C36B 0.039(5) 0.039(5) 0.037(5) -0.006(4) -0.008(4) -0.012(4)
C37B 0.19(2) 0.15(3) 0.095(15) 0.039(12) -0.117(16) -0.102(19)
C41A 0.040(3) 0.045(3) 0.028(2) -0.002(2) -0.001(3) -0.011(2)
C42A 0.032(9) 0.061(8) 0.028(3) -0.006(4) 0.006(6) -0.012(7)
C43A 0.072(12) 0.064(9) 0.036(3) -0.017(5) 0.016(8) -0.034(9)
C44A 0.096(6) 0.055(3) 0.039(3) -0.005(3) 0.011(4) -0.043(4)
C45A 0.051(6) 0.036(9) 0.027(3) 0.005(4) 0.001(3) -0.006(5)
C46A 0.031(7) 0.025(10) 0.030(3) -0.001(5) -0.008(4) 0.011(6)
O4A 0.054(6) 0.056(5) 0.044(3) -0.003(3) 0.000(5) -0.031(5)
C47A 0.078(8) 0.058(7) 0.059(7) -0.010(6) 0.005(6) -0.033(6)
C41B 0.040(3) 0.045(3) 0.028(2) -0.002(2) -0.001(3) -0.011(2)
C42B 0.032(9) 0.061(8) 0.028(3) -0.006(4) 0.006(6) -0.012(7)
C43B 0.072(12) 0.064(9) 0.036(3) -0.017(5) 0.016(8) -0.034(9)
C44B 0.096(6) 0.055(3) 0.039(3) -0.005(3) 0.011(4) -0.043(4)
C45B 0.051(6) 0.036(9) 0.027(3) 0.005(4) 0.001(3) -0.006(5)
C46B 0.031(7) 0.025(10) 0.030(3) -0.001(5) -0.008(4) 0.011(6)
O4B 0.054(6) 0.056(5) 0.044(3) -0.003(3) 0.000(5) -0.031(5)
C47B 0.054(7) 0.051(6) 0.064(7) 0.005(5) -0.009(5) -0.025(5)
C50 0.040(2) 0.034(2) 0.025(2) 0.0042(17) -0.0067(18) -0.0073(19)
C51A 0.034(7) 0.039(7) 0.034(7) -0.006(6) -0.014(5) -0.001(5)
C52A 0.049(5) 0.054(6) 0.037(5) -0.005(4) -0.004(4) -0.027(5)
C53A 0.048(5) 0.058(6) 0.031(5) -0.004(4) -0.005(4) -0.022(5)
C54A 0.050(7) 0.032(5) 0.036(6) -0.001(5) -0.011(5) -0.007(5)
C55A 0.035(6) 0.043(6) 0.041(6) -0.001(5) -0.011(5) -0.017(5)
C56A 0.045(6) 0.046(6) 0.027(5) 0.006(4) -0.013(4) -0.017(5)
O5A 0.058(6) 0.064(6) 0.044(5) -0.003(4) -0.017(4) -0.033(5)
C57A 0.055(9) 0.064(10) 0.048(11) 0.000(8) -0.021(9) -0.013(8)
C51B 0.024(6) 0.032(6) 0.019(6) -0.002(5) -0.001(5) -0.007(5)
C52B 0.049(6) 0.046(6) 0.041(6) 0.000(4) -0.016(5) -0.019(5)
C53B 0.059(7) 0.065(7) 0.048(6) -0.003(5) -0.031(5) -0.018(5)
C54B 0.039(6) 0.048(7) 0.045(7) -0.006(6) -0.026(5) -0.012(6)
C55B 0.034(6) 0.045(6) 0.039(6) -0.007(5) -0.009(5) -0.014(5)
C56B 0.033(5) 0.034(5) 0.038(5) 0.003(4) -0.015(4) -0.012(4)
O5B 0.074(8) 0.076(8) 0.072(8) 0.003(5) -0.044(6) -0.032(6)
C57B 0.092(19) 0.093(17) 0.08(2) 0.007(13) -0.037(15) -0.069(16)
C61 0.040(2) 0.029(2) 0.027(2) 0.0032(17) -0.0093(18) -0.0052(18)
C62 0.055(3) 0.029(2) 0.042(3) -0.006(2) 0.001(2) -0.005(2)
C63 0.055(3) 0.035(2) 0.041(3) -0.004(2) 0.006(2) -0.012(2)
C64 0.046(3) 0.029(2) 0.038(3) 0.0050(19) -0.009(2) -0.0105(19)
C65 0.047(3) 0.030(2) 0.037(2) -0.0040(19) -0.005(2) -0.0076(19)
C66 0.042(2) 0.037(2) 0.031(2) -0.0041(19) -0.0040(19) -0.0058(19)
O6A 0.035(9) 0.033(8) 0.040(6) -0.007(6) 0.002(7) -0.008(8)
C67A 0.053(6) 0.038(6) 0.039(5) -0.003(4) -0.003(4) -0.021(5)
O6B 0.034(7) 0.030(8) 0.068(10) -0.005(7) 0.023(5) 0.000(6)
C67B 0.044(7) 0.062(7) 0.075(8) -0.002(6) -0.002(6) -0.024(5)
C70 0.042(3) 0.041(3) 0.035(3) -0.006(2) 0.003(2) 0.002(2)
C71 0.036(2) 0.038(2) 0.041(3) -0.006(2) 0.003(2) 0.0035(19)
C72 0.044(3) 0.071(4) 0.037(3) 0.005(2) 0.003(2) -0.004(3)
C73 0.052(3) 0.073(4) 0.052(3) 0.009(3) 0.012(3) -0.012(3)
C74 0.042(3) 0.048(3) 0.073(4) 0.000(3) 0.006(3) -0.008(2)
C75 0.051(3) 0.073(4) 0.073(4) 0.014(3) -0.020(3) -0.020(3)
C76 0.045(3) 0.056(3) 0.055(3) 0.015(3) -0.012(2) -0.014(2)
O7 0.046(2) 0.074(3) 0.119(4) 0.009(3) 0.001(2) -0.025(2)
C77 0.078(5) 0.103(6) 0.105(6) -0.023(5) 0.033(4) -0.053(4)
C81A 0.032(7) 0.052(8) 0.033(6) -0.015(5) -0.002(5) -0.008(5)
C82A 0.047(9) 0.033(6) 0.073(9) -0.017(6) -0.015(7) -0.006(5)
C83A 0.042(8) 0.074(10) 0.097(10) -0.043(8) -0.016(7) -0.013(7)
C84A 0.042(8) 0.051(7) 0.076(9) -0.031(6) 0.003(8) -0.021(6)
C85A 0.067(9) 0.048(7) 0.059(7) -0.004(5) -0.022(7) -0.013(6)
C86A 0.055(9) 0.047(7) 0.056(7) -0.017(5) -0.020(7) -0.002(6)
O8A 0.090(5) 0.054(4) 0.162(7) -0.043(4) -0.030(6) -0.020(4)
C87A 0.072(7) 0.069(7) 0.178(14) -0.005(7) -0.039(8) -0.030(6)
C81B 0.037(10) 0.022(6) 0.036(8) -0.007(5) 0.001(7) -0.005(5)
C82B 0.056(12) 0.043(8) 0.068(11) -0.005(7) -0.007(9) -0.014(7)
C83B 0.054(10) 0.044(8) 0.117(13) -0.019(8) -0.026(10) -0.014(8)
C84B 0.045(8) 0.038(7) 0.103(11) -0.022(7) 0.001(9) -0.016(7)
C85B 0.049(10) 0.026(6) 0.061(9) -0.014(6) -0.013(9) -0.004(6)
C86B 0.047(9) 0.024(7) 0.038(7) -0.003(5) -0.003(6) -0.003(6)
O8B 0.090(5) 0.054(4) 0.162(7) -0.043(4) -0.030(6) -0.020(4)
C87B 0.072(7) 0.069(7) 0.178(14) -0.005(7) -0.039(8) -0.030(6)
C91A 0.041(8) 0.027(6) 0.023(6) -0.001(4) -0.007(5) -0.010(5)
C92A 0.091(10) 0.044(7) 0.055(8) -0.005(6) -0.034(8) -0.006(7)
C93A 0.098(11) 0.035(7) 0.065(9) -0.009(6) -0.022(8) -0.019(7)
C94A 0.072(9) 0.042(7) 0.049(8) -0.008(6) 0.001(7) 0.000(7)
C95A 0.035(7) 0.033(8) 0.103(14) 0.003(9) -0.004(8) 0.001(6)
O9A 0.101(6) 0.043(3) 0.143(6) -0.028(4) -0.039(6) 0.009(4)
C97A 0.169(19) 0.020(7) 0.157(19) -0.016(9) -0.025(15) -0.022(9)
C91B 0.028(5) 0.034(5) 0.042(5) -0.005(4) -0.016(4) -0.013(3)
C92B 0.109(9) 0.050(6) 0.045(6) -0.022(5) -0.015(6) 0.021(6)
C93B 0.145(13) 0.064(8) 0.088(10) -0.047(7) -0.030(9) 0.038(8)
C94B 0.064(7) 0.034(6) 0.096(9) -0.013(6) -0.036(7) 0.008(5)
C95B 0.059(7) 0.047(6) 0.075(8) 0.015(6) -0.025(6) -0.019(5)
C96B 0.054(5) 0.040(5) 0.046(5) -0.002(4) -0.016(4) -0.006(4)
O9B 0.101(6) 0.043(3) 0.143(6) -0.028(4) -0.039(6) 0.009(4)
C100 0.057(3) 0.039(2) 0.025(2) -0.0021(18) -0.004(2) -0.025(2)
C101 0.035(7) 0.037(8) 0.026(6) 0.001(6) -0.001(5) -0.023(5)
C102 0.048(7) 0.044(7) 0.035(6) -0.003(5) -0.010(4) -0.021(5)
C103 0.034(6) 0.068(12) 0.048(7) -0.002(7) -0.002(5) -0.030(7)
C104 0.034(5) 0.069(8) 0.050(8) 0.001(5) 0.000(5) -0.025(5)
C105 0.046(6) 0.059(7) 0.058(9) -0.016(5) -0.001(5) -0.020(5)
C106 0.028(5) 0.050(7) 0.053(7) -0.015(5) 0.002(4) -0.017(5)
O10A 0.034(3) 0.083(5) 0.088(6) -0.013(4) 0.005(3) -0.025(3)
C107 0.041(6) 0.176(15) 0.195(18) -0.123(14) 0.034(8) -0.030(8)
C131 0.041(11) 0.025(9) 0.021(8) -0.002(7) -0.005(7) 0.004(6)
C132 0.031(7) 0.040(10) 0.054(10) -0.013(8) -0.003(6) -0.011(6)
C133 0.040(8) 0.049(11) 0.052(10) -0.010(7) -0.001(7) -0.014(7)
C134 0.021(7) 0.055(13) 0.036(9) 0.002(9) -0.002(6) -0.004(7)
C135 0.040(10) 0.042(9) 0.033(8) -0.011(6) -0.002(6) 0.000(7)
C136 0.042(9) 0.037(10) 0.038(9) -0.005(7) -0.007(7) -0.023(7)
O10B 0.034(3) 0.083(5) 0.088(6) -0.013(4) 0.005(3) -0.025(3)
C137 0.044(9) 0.090(13) 0.103(15) -0.021(11) 0.021(9) 0.011(9)
C110 0.032(2) 0.036(2) 0.026(2) -0.0075(17) -0.0044(17) -0.0111(18)
C111 0.033(2) 0.030(2) 0.030(2) -0.0059(17) -0.0048(17) -0.0092(17)
C112 0.042(3) 0.046(3) 0.040(3) -0.006(2) -0.016(2) -0.005(2)
C113 0.046(3) 0.070(4) 0.040(3) -0.019(3) -0.002(2) 0.002(3)
C114 0.035(2) 0.055(3) 0.049(3) -0.010(2) -0.013(2) -0.002(2)
C115 0.044(3) 0.053(3) 0.031(2) -0.014(2) -0.011(2) 0.001(2)
C116 0.036(2) 0.042(2) 0.029(2) -0.0089(19) -0.0053(18) -0.0094(19)
O11 0.039(2) 0.100(3) 0.071(3) -0.027(2) -0.0190(19) 0.015(2)
C117 0.040(3) 0.126(6) 0.092(5) -0.034(5) -0.001(3) 0.013(4)
C121 0.033(2) 0.041(3) 0.034(2) -0.014(2) -0.0033(18) -0.010(2)
C122 0.034(9) 0.040(7) 0.032(4) -0.012(5) -0.001(5) -0.014(4)
C123 0.041(9) 0.037(8) 0.049(6) -0.011(6) -0.009(7) -0.008(5)
C124 0.052(4) 0.047(7) 0.052(4) -0.028(4) -0.005(3) 0.001(3)
C125 0.043(8) 0.059(3) 0.034(3) -0.021(2) -0.007(3) -0.005(5)
C126 0.028(8) 0.042(3) 0.032(4) -0.011(2) -0.002(6) -0.008(4)
O12A 0.082(10) 0.077(4) 0.055(3) -0.042(4) -0.011(5) 0.024(5)
C141 0.033(2) 0.041(3) 0.034(2) -0.014(2) -0.0033(18) -0.010(2)
C142 0.034(9) 0.040(7) 0.032(4) -0.012(5) -0.001(5) -0.014(4)
C143 0.041(9) 0.037(8) 0.049(6) -0.011(6) -0.009(7) -0.008(5)
C144 0.052(4) 0.047(7) 0.052(4) -0.028(4) -0.005(3) 0.001(3)
C145 0.043(8) 0.059(3) 0.034(3) -0.021(2) -0.007(3) -0.005(5)
C146 0.028(8) 0.042(3) 0.032(4) -0.011(2) -0.002(6) -0.008(4)
O12B 0.082(10) 0.077(4) 0.055(3) -0.042(4) -0.011(5) 0.024(5)
Cl1A 0.082(5) 0.105(6) 0.44(2) -0.058(8) -0.012(8) 0.004(4)
C1SA 0.085(15) 0.16(3) 0.18(3) -0.059(19) -0.016(14) 0.064(15)
Cl2A 0.059(3) 0.078(4) 0.088(4) -0.042(3) -0.018(3) 0.007(2)
Cl1B 0.107(6) 0.342(15) 0.171(7) 0.127(9) -0.022(5) -0.105(7)
Cl2B 0.251(12) 0.153(9) 0.202(11) -0.119(8) -0.135(9) 0.073(8)

loop_
_atom_type_symbol
_atom_type_description
_atom_type_scat_dispersion_real
_atom_type_scat_dispersion_imag
_atom_type_scat_source
C C 0.0033 0.0016 'International Tables Vol C Tables 4.2.6.8 and 6.1.1.4'
H H 0.0000 0.0000 'International Tables Vol C Tables 4.2.6.8 and 6.1.1.4'
N N 0.0061 0.0033 'International Tables Vol C Tables 4.2.6.8 and 6.1.1.4'
O O 0.0106 0.0060 'International Tables Vol C Tables 4.2.6.8 and 6.1.1.4'
F F 0.0171 0.0103 'International Tables Vol C Tables 4.2.6.8 and 6.1.1.4'
Mo Mo -1.6832 0.6857 'International Tables Vol C Tables 4.2.6.8 and 6.1.1.4'
Cl Cl 0.1484 0.1585 'International Tables Vol C Tables 4.2.6.8 and 6.1.1.4'

loop_
_geom_angle_atom_site_label_1
_geom_angle_atom_site_label_2
_geom_angle_atom_site_label_3
_geom_angle
_geom_angle_publ_flag
F1 Mo1 N3 88.02(11) y
F1 Mo1 Mo2 105.31(7) y
N3 Mo1 Mo2 92.27(11) y
F1 Mo1 N1 161.93(12) y
N3 Mo1 N1 97.26(14) y
Mo2 Mo1 N1 91.79(10) y
F1 Mo1 F5 82.59(9) y
N3 Mo1 F5 166.43(12) y
Mo2 Mo1 F5 99.63(6) y
N1 Mo1 F5 88.92(12) y
F2 Mo2 N2 161.48(12) y
F2 Mo2 N4 88.50(12) y
N2 Mo2 N4 95.18(13) y
F2 Mo2 F6 83.42(9) y
N2 Mo2 F6 89.46(11) y
N4 Mo2 F6 167.08(12) y
F2 Mo2 Mo1 104.87(7) y
N2 Mo2 Mo1 93.13(10) y
N4 Mo2 Mo1 92.48(11) y
F6 Mo2 Mo1 99.32(6) y
N7 Mo3 F1 163.02(12) y
N7 Mo3 N5 95.87(13) y
F1 Mo3 N5 89.13(11) y
N7 Mo3 F3 89.60(12) y
F1 Mo3 F3 82.28(9) y
N5 Mo3 F3 166.50(12) y
N7 Mo3 Mo4 91.86(11) y
F1 Mo3 Mo4 104.11(7) y
N5 Mo3 Mo4 92.99(10) y
F3 Mo3 Mo4 99.17(6) y
N6 Mo4 N8 95.26(14) y
N6 Mo4 F2 88.60(12) y
N8 Mo4 F2 161.21(13) y
N6 Mo4 Mo3 91.75(10) y
N8 Mo4 Mo3 92.36(11) y
F2 Mo4 Mo3 105.92(7) y
N6 Mo4 F4 167.23(12) y
N8 Mo4 F4 89.67(12) y
F2 Mo4 F4 83.09(9) y
Mo3 Mo4 F4 99.83(6) y
N10 Mo5 N12 97.07(13) y
N10 Mo5 F3 86.94(11) y
N12 Mo5 F3 161.03(11) y
N10 Mo5 Mo6 92.04(10) y
N12 Mo5 Mo6 91.81(9) y
F3 Mo5 Mo6 106.62(6) y
N10 Mo5 F4 163.19(12) y
N12 Mo5 F4 88.25(11) y
F3 Mo5 F4 83.10(9) y
Mo6 Mo5 F4 103.76(7) y
N9 Mo6 N11 96.10(13) y
N9 Mo6 Mo5 92.15(10) y
N11 Mo6 Mo5 92.54(9) y
N9 Mo6 F6 163.47(11) y
N11 Mo6 F6 88.14(11) y
Mo5 Mo6 F6 103.64(6) y
N9 Mo6 F5 88.43(11) y
N11 Mo6 F5 161.16(11) y
Mo5 Mo6 F5 105.59(7) y
F6 Mo6 F5 82.72(9) y
Mo1 F1 Mo3 148.30(12) y
Mo2 F2 Mo4 146.05(12) y
Mo3 F3 Mo5 128.65(11) y
Mo4 F4 Mo5 127.97(11) y
Mo1 F5 Mo6 128.20(11) y
Mo2 F6 Mo6 128.83(11) y
C10 N1 C11 115.8(4) ?
C10 N1 Mo1 118.0(3) ?
C11 N1 Mo1 126.0(3) ?
C10 N2 C21 118.1(4) ?
C10 N2 Mo2 117.3(3) ?
C21 N2 Mo2 124.5(3) ?
C30 N3 C31B 114.9(4) ?
C30 N3 C31A 122.9(4) ?
C30 N3 Mo1 118.4(3) ?
C31B N3 Mo1 124.7(4) ?
C31A N3 Mo1 118.6(3) ?
C30 N4 C41A 118.3(10) ?
C30 N4 C41B 120.7(10) ?
C30 N4 Mo2 117.9(3) ?
C41A N4 Mo2 123.6(10) ?
C41B N4 Mo2 121.3(10) ?
C50 N5 C51B 118.9(4) ?
C50 N5 C51A 119.2(4) ?
C50 N5 Mo3 117.0(3) ?
C51B N5 Mo3 124.0(4) ?
C51A N5 Mo3 123.3(3) ?
C50 N6 C61 118.7(3) ?
C50 N6 Mo4 119.4(3) ?
C61 N6 Mo4 121.1(2) ?
C70 N7 C71 118.0(4) ?
C70 N7 Mo3 119.0(3) ?
C71 N7 Mo3 122.8(3) ?
C70 N8 C81A 113.2(7) ?
C70 N8 C81B 126.8(7) ?
C70 N8 Mo4 118.8(3) ?
C81A N8 Mo4 127.8(7) ?
C81B N8 Mo4 114.3(6) ?
C100 N9 C91A 109.4(5) ?
C100 N9 C91B 124.3(4) ?
C100 N9 Mo6 118.8(3) ?
C91A N9 Mo6 130.7(4) ?
C91B N9 Mo6 116.8(3) ?
C100 N10 C131 112.6(10) ?
C100 N10 C101 124.8(7) ?
C100 N10 Mo5 118.8(3) ?
C131 N10 Mo5 127.2(11) ?
C101 N10 Mo5 116.1(7) ?
C110 N11 C111 118.7(3) ?
C110 N11 Mo6 118.2(3) ?
C111 N11 Mo6 122.7(2) ?
C110 N12 C141 118.4(15) ?
C110 N12 C121 117.6(14) ?
C110 N12 Mo5 119.0(3) ?
C141 N12 Mo5 122.6(15) ?
C121 N12 Mo5 123.3(14) ?
N2 C10 N1 119.6(4) ?
C12 C11 C16 117.5(5) ?
C12 C11 N1 120.7(4) ?
C16 C11 N1 121.8(5) ?
C11 C12 C13 121.7(5) ?
C14 C13 C12 120.4(6) ?
C13 C14 C15 119.1(5) ?
C13 C14 O1A 114.6(18) ?
C15 C14 O1A 126.2(18) ?
C13 C14 O1B 130.1(15) ?
C15 C14 O1B 110.8(14) ?
C14 C15 C16 120.8(5) ?
C15 C16 C11 120.4(6) ?
C14 O1A C17A 125(4) ?
C14 O1B C17B 112.8(18) ?
C22 C21 C26 117.6(4) ?
C22 C21 N2 119.6(4) ?
C26 C21 N2 122.8(4) ?
C21 C22 C23 121.4(5) ?
C24 C23 C22 120.1(5) ?
C23 C24 O2 125.3(5) ?
C23 C24 C25 119.4(4) ?
O2 C24 C25 115.4(5) ?
C26 C25 C24 120.1(5) ?
C25 C26 C21 121.4(5) ?
C24 O2 C27 116.5(5) ?
N3 C30 N4 118.5(4) ?
C32A C31A C36A 120.0 ?
C32A C31A N3 120.2(4) ?
C36A C31A N3 119.2(4) ?
C31A C32A C33A 120.0 ?
C34A C33A C32A 120.0 ?
O3A C34A C33A 126.2(6) ?
O3A C34A C35A 113.6(6) ?
C33A C34A C35A 120.0 ?
C34A C35A C36A 120.0 ?
C35A C36A C31A 120.0 ?
C34A O3A C37A 117.2(12) ?
N3 C31B C32B 127.1(5) ?
N3 C31B C36B 112.9(5) ?
C32B C31B C36B 120.0 ?
C31B C32B C33B 120.0 ?
C34B C33B C32B 120.0 ?
C33B C34B C35B 120.0 ?
C33B C34B O3B 127.3(6) ?
C35B C34B O3B 112.4(6) ?
C34B C35B C36B 120.0 ?
C35B C36B C31B 120.0 ?
C34B O3B C37B 113.4(14) ?
N4 C41A C42A 114.8(17) ?
N4 C41A C46A 125.2(17) ?
C42A C41A C46A 120.0 ?
C41A C42A C43A 120.0 ?
C42A C43A C44A 120.0 ?
O4A C44A C43A 124.8(19) ?
O4A C44A C45A 114(2) ?
C43A C44A C45A 120.0 ?
C44A C45A C46A 120.0 ?
C45A C46A C41A 120.0 ?
C44A O4A C47A 115.3(15) ?
C42B C41B C46B 120.0 ?
C42B C41B N4 118.7(16) ?
C46B C41B N4 121.3(16) ?
C43B C42B C41B 120.0 ?
C44B C43B C42B 120.0 ?
C43B C44B C45B 120.0 ?
C43B C44B O4B 119.6(19) ?
C45B C44B O4B 120.0(19) ?
C46B C45B C44B 120.0 ?
C45B C46B C41B 120.0 ?
C47B O4B C44B 120.7(15) ?
N6 C50 N5 118.5(4) ?
C52A C51A C56A 120.0 ?
C52A C51A N5 121.0(4) ?
C56A C51A N5 119.0(4) ?
C53A C52A C51A 120.0 ?
C52A C53A C54A 120.0 ?
O5A C54A C55A 125.0(6) ?
O5A C54A C53A 115.0(6) ?
C55A C54A C53A 120.0 ?
C54A C55A C56A 120.0 ?
C55A C56A C51A 120.0 ?
C57A O5A C54A 117.3(15) ?
N5 C51B C52B 123.7(5) ?
N5 C51B C56B 116.3(5) ?
C52B C51B C56B 120.0 ?
C53B C52B C51B 120.0 ?
C52B C53B C54B 120.0 ?
O5B C54B C53B 115.3(6) ?
O5B C54B C55B 124.7(6) ?
C53B C54B C55B 120.0 ?
C54B C55B C56B 120.0 ?
C55B C56B C51B 120.0 ?
C54B O5B C57B 116.9(16) ?
C62 C61 C66 120.0 ?
C62 C61 N6 121.2(2) ?
C66 C61 N6 118.7(2) ?
C61 C62 C63 120.0 ?
C64 C63 C62 120.0 ?
O6A C64 C65 127.5(12) ?
O6B C64 C65 113.6(11) ?
O6A C64 C63 112.5(12) ?
O6B C64 C63 126.4(11) ?
C65 C64 C63 120.0 ?
C66 C65 C64 120.0 ?
C65 C66 C61 120.0 ?
C64 O6A C67A 109.7(17) ?
C64 O6B C67B 115.4(18) ?
N8 C70 N7 117.9(4) ?
C72 C71 C76 120.0 ?
C72 C71 N7 120.0(2) ?
C76 C71 N7 120.0(2) ?
C73 C72 C71 120.0 ?
C74 C73 C72 120.0 ?
O7 C74 C73 125.1(3) ?
O7 C74 C75 114.9(3) ?
C73 C74 C75 120.0 ?
C76 C75 C74 120.0 ?
C75 C76 C71 120.0 ?
C74 O7 C77 118.1(5) ?
N8 C81A C82A 114.6(8) ?
N8 C81A C86A 125.1(9) ?
C82A C81A C86A 120.0 ?
C81A C82A C83A 120.0 ?
C84A C83A C82A 120.0 ?
O8A C84A C83A 123.5(8) ?
O8A C84A C85A 116.5(8) ?
C83A C84A C85A 120.0 ?
C84A C85A C86A 120.0 ?
C85A C86A C81A 120.0 ?
C84A O8A C87A 115.6(10) ?
C82B C81B C86B 120.0 ?
C82B C81B N8 121.5(8) ?
C86B C81B N8 118.4(8) ?
C83B C82B C81B 120.0 ?
C82B C83B C84B 120.0 ?
O8B C84B C83B 114.0(9) ?
O8B C84B C85B 125.7(10) ?
C83B C84B C85B 120.0 ?
C86B C85B C84B 120.0 ?
C85B C86B C81B 120.0 ?
C84B O8B C87B 120.5(13) ?
N9 C91A C92A 125.1(6) ?
N9 C91A C96A 114.8(6) ?
C92A C91A C96A 120.0 ?
C91A C92A C93A 120.0 ?
C94A C93A C92A 120.0 ?
O9A C94A C95A 116.5(8) ?
O9A C94A C93A 123.5(8) ?
C95A C94A C93A 120.0 ?
C94A C95A C96A 120.0 ?
C95A C96A C91A 120.0 ?
C94A O9A C97A 114.9(12) ?
C92B C91B C96B 120.0 ?
C92B C91B N9 118.8(4) ?
C96B C91B N9 121.1(4) ?
C93B C92B C91B 120.0 ?
C92B C93B C94B 120.0 ?
C95B C94B C93B 120.0 ?
C95B C94B O9B 113.3(6) ?
C93B C94B O9B 126.7(6) ?
C94B C95B C96B 120.0 ?
C95B C96B C91B 120.0 ?
C97B O9B C94B 120.2(14) ?
N9 C100 N10 118.1(4) ?
C102 C101 C106 120.0 ?
C102 C101 N10 120.9(8) ?
C106 C101 N10 119.1(8) ?
C103 C102 C101 120.0 ?
C102 C103 C104 120.0 ?
O10A C104 C103 116.1(7) ?
O10A C104 C105 123.9(7) ?
C103 C104 C105 120.0 ?
C106 C105 C104 120.0 ?
C105 C106 C101 120.0 ?
C104 O10A C107 116.7(8) ?
N10 C131 C132 125.6(12) ?
N10 C131 C136 113.6(12) ?
C132 C131 C136 120.0 ?
C131 C132 C133 120.0 ?
C132 C133 C134 120.0 ?
C133 C134 C135 120.0 ?
C133 C134 O10B 115.9(10) ?
C135 C134 O10B 124.1(10) ?
C136 C135 C134 120.0 ?
C135 C136 C131 120.0 ?
C134 O10B C137 116.3(11) ?
N12 C110 N11 118.2(4) ?
C115 C111 C116 117.8(4) ?
C115 C111 N11 118.8(4) ?
C116 C111 N11 123.4(4) ?
C114 C112 C116 120.5(4) ?
C114 C113 C115 119.2(4) ?
C113 C114 C112 120.1(4) ?
C113 C114 O11 124.6(5) ?
C112 C114 O11 115.2(4) ?
C113 C115 C111 121.6(4) ?
C112 C116 C111 120.6(4) ?
C114 O11 C117 117.3(5) ?
C122 C121 C126 120.0 ?
C122 C121 N12 119(2) ?
C126 C121 N12 121(2) ?
C123 C122 C121 120.0 ?
C122 C123 C124 120.0 ?
C125 C124 C123 120.0 ?
C125 C124 O12A 119(2) ?
C123 C124 O12A 120(2) ?
C124 C125 C126 120.0 ?
C125 C126 C121 120.0 ?
C124 O12A C127 121(3) ?
C142 C141 C146 120.0 ?
C142 C141 N12 118(3) ?
C146 C141 N12 122(3) ?
C143 C142 C141 120.0 ?
C142 C143 C144 120.0 ?
C143 C144 C145 120.0 ?
C143 C144 O12B 112(2) ?
C145 C144 O12B 127(3) ?
C146 C145 C144 120.0 ?
C145 C146 C141 120.0 ?
C144 O12B C147 116(3) ?
Cl1A C1SA Cl2A 111.1(8) ?
C1SB Cl1B Cl3C 122.9(9) ?
Cl1B C1SB Cl2B 107.7(10) ?
Cl3A C2SA Cl4A 111.4(9) ?
C2SC Cl3C Cl1B 147(2) ?
Cl3C C2SC Cl4C 111.7(9) ?
Cl4B C2SB Cl3B 111.3(8) ?

loop_
_geom_bond_atom_site_label_1
_geom_bond_atom_site_label_2
_geom_bond_distance
_geom_bond_publ_flag
Mo1 F1 2.095(2) y
Mo1 N3 2.099(3) y
Mo1 Mo2 2.1055(6) y
Mo1 N1 2.106(3) y
Mo1 F5 2.108(2) y
Mo2 F2 2.098(2) y
Mo2 N2 2.100(3) y
Mo2 N4 2.102(3) y
Mo2 F6 2.104(2) y
Mo3 N7 2.091(3) y
Mo3 F1 2.104(2) y
Mo3 N5 2.107(3) y
Mo3 F3 2.107(2) y
Mo3 Mo4 2.1082(6) y
Mo4 N6 2.082(3) y
Mo4 N8 2.088(4) y
Mo4 F2 2.099(2) y
Mo4 F4 2.112(2) y
Mo5 N10 2.085(3) y
Mo5 N12 2.100(3) y
Mo5 F3 2.112(2) y
Mo5 Mo6 2.1159(5) y
Mo5 F4 2.117(2) y
Mo6 N9 2.090(3) y
Mo6 N11 2.101(3) y
Mo6 F6 2.119(2) y
Mo6 F5 2.119(2) y
N1 C10 1.327(5) ?
N1 C11 1.421(6) ?
N2 C10 1.319(6) ?
N2 C21 1.428(5) ?
N3 C30 1.328(6) ?
N3 C31B 1.350(5) ?
N3 C31A 1.566(5) ?
N4 C30 1.329(6) ?
N4 C41A 1.38(2) ?
N4 C41B 1.50(2) ?
N5 C50 1.330(5) ?
N5 C51B 1.353(6) ?
N5 C51A 1.524(6) ?
N6 C50 1.327(5) ?
N6 C61 1.433(4) ?
N7 C70 1.322(6) ?
N7 C71 1.442(4) ?
N8 C70 1.318(6) ?
N8 C81A 1.373(8) ?
N8 C81B 1.537(9) ?
N9 C100 1.316(6) ?
N9 C91A 1.390(6) ?
N9 C91B 1.488(5) ?
N10 C100 1.330(6) ?
N10 C131 1.390(12) ?
N10 C101 1.481(8) ?
N11 C110 1.328(5) ?
N11 C111 1.424(5) ?
N12 C110 1.324(5) ?
N12 C141 1.42(3) ?
N12 C121 1.47(3) ?
C11 C12 1.365(7) ?
C11 C16 1.393(6) ?
C12 C13 1.386(7) ?
C13 C14 1.358(7) ?
C14 C15 1.370(9) ?
C14 O1A 1.380(14) ?
C14 O1B 1.388(9) ?
C15 C16 1.384(8) ?
O1A C17A 1.416(15) ?
O1B C17B 1.422(12) ?
C21 C22 1.376(6) ?
C21 C26 1.383(6) ?
C22 C23 1.388(7) ?
C23 C24 1.364(7) ?
C24 O2 1.371(5) ?
C24 C25 1.381(7) ?
C25 C26 1.376(7) ?
O2 C27 1.421(6) ?
C31A C32A 1.3900 ?
C31A C36A 1.3900 ?
C32A C33A 1.3900 ?
C33A C34A 1.3900 ?
C34A O3A 1.356(8) ?
C34A C35A 1.3900 ?
C35A C36A 1.3900 ?
O3A C37A 1.444(11) ?
C31B C32B 1.3900 ?
C31B C36B 1.3900 ?
C32B C33B 1.3900 ?
C33B C34B 1.3900 ?
C34B C35B 1.3900 ?
C34B O3B 1.430(9) ?
C35B C36B 1.3900 ?
O3B C37B 1.435(13) ?
C41A C42A 1.3900 ?
C41A C46A 1.3900 ?
C42A C43A 1.3900 ?
C43A C44A 1.3900 ?
C44A O4A 1.37(2) ?
C44A C45A 1.3900 ?
C45A C46A 1.3900 ?
O4A C47A 1.438(17) ?
C41B C42B 1.3900 ?
C41B C46B 1.3900 ?
C42B C43B 1.3900 ?
C43B C44B 1.3900 ?
C44B C45B 1.3900 ?
C44B O4B 1.43(2) ?
C45B C46B 1.3900 ?
O4B C47B 1.410(16) ?
C51A C52A 1.3900 ?
C51A C56A 1.3900 ?
C52A C53A 1.3900 ?
C53A C54A 1.3900 ?
C54A O5A 1.375(10) ?
C54A C55A 1.3900 ?
C55A C56A 1.3900 ?
O5A C57A 1.36(4) ?
C51B C52B 1.3900 ?
C51B C56B 1.3900 ?
C52B C53B 1.3900 ?
C53B C54B 1.3900 ?
C54B O5B 1.386(11) ?
C54B C55B 1.3900 ?
C55B C56B 1.3900 ?
O5B C57B 1.49(4) ?
C61 C62 1.3900 ?
C61 C66 1.3900 ?
C62 C63 1.3900 ?
C63 C64 1.3900 ?
C64 O6A 1.373(11) ?
C64 O6B 1.381(12) ?
C64 C65 1.3900 ?
C65 C66 1.3900 ?
O6A C67A 1.43(3) ?
O6B C67B 1.52(2) ?
C71 C72 1.3900 ?
C71 C76 1.3900 ?
C72 C73 1.3900 ?
C73 C74 1.3900 ?
C74 O7 1.375(4) ?
C74 C75 1.3900 ?
C75 C76 1.3900 ?
O7 C77 1.417(7) ?
C81A C82A 1.3900 ?
C81A C86A 1.3900 ?
C82A C83A 1.3900 ?
C83A C84A 1.3900 ?
C84A O8A 1.379(10) ?
C84A C85A 1.3900 ?
C85A C86A 1.3900 ?
O8A C87A 1.426(12) ?
C81B C82B 1.3900 ?
C81B C86B 1.3900 ?
C82B C83B 1.3900 ?
C83B C84B 1.3900 ?
C84B O8B 1.318(14) ?
C84B C85B 1.3900 ?
C85B C86B 1.3900 ?
O8B C87B 1.411(12) ?
C91A C92A 1.3900 ?
C91A C96A 1.3900 ?
C92A C93A 1.3900 ?
C93A C94A 1.3900 ?
C94A O9A 1.382(11) ?
C94A C95A 1.3900 ?
C95A C96A 1.3900 ?
O9A C97A 1.46(2) ?
C91B C92B 1.3900 ?
C91B C96B 1.3900 ?
C92B C93B 1.3900 ?
C93B C94B 1.3900 ?
C94B C95B 1.3900 ?
C94B O9B 1.391(8) ?
C95B C96B 1.3900 ?
O9B C97B 1.366(13) ?
C101 C102 1.3900 ?
C101 C106 1.3900 ?
C102 C103 1.3900 ?
C103 C104 1.3900 ?
C104 O10A 1.371(10) ?
C104 C105 1.3900 ?
C105 C106 1.3900 ?
O10A C107 1.458(15) ?
C131 C132 1.3900 ?
C131 C136 1.3900 ?
C132 C133 1.3900 ?
C133 C134 1.3900 ?
C134 C135 1.3900 ?
C134 O10B 1.393(14) ?
C135 C136 1.3900 ?
O10B C137 1.421(13) ?
C111 C115 1.388(6) ?
C111 C116 1.394(6) ?
C112 C114 1.377(6) ?
C112 C116 1.378(6) ?
C113 C114 1.375(7) ?
C113 C115 1.388(7) ?
C114 O11 1.380(5) ?
O11 C117 1.409(6) ?
C121 C122 1.3900 ?
C121 C126 1.3900 ?
C122 C123 1.3900 ?
C123 C124 1.3900 ?
C124 C125 1.3900 ?
C124 O12A 1.392(14) ?
C125 C126 1.3900 ?
O12A C127 1.426(14) ?
C141 C142 1.3900 ?
C141 C146 1.3900 ?
C142 C143 1.3900 ?
C143 C144 1.3900 ?
C144 C145 1.3900 ?
C144 O12B 1.392(14) ?
C145 C146 1.3900 ?
O12B C147 1.425(14) ?
Cl1A C1SA 1.776(10) ?
C1SA Cl2A 1.781(10) ?
Cl1B C1SB 1.689(11) ?
Cl1B Cl3C 2.47(2) ?
C1SB Cl2B 1.705(12) ?
Cl3A C2SA 1.779(10) ?
C2SA Cl4A 1.785(10) ?
Cl3C C2SC 1.778(10) ?
C2SC Cl4C 1.784(10) ?
Cl4B C2SB 1.779(10) ?
C2SB Cl3B 1.783(10) ?
